data_1576081
loop_
_publ_author_name
'Chakraborty, Soumi'
'Agyekum, Kianna'
'Kim, Dooyoung'
'Teets, Thomas S.'

_publ_section_title
;
 Ligand substituents modulate excited-state lifetime and energy-transfer
 reactivity in Cu(i) photosensitizers supported by salicylaldimine and
 isocyanide ligands.
;
_journal_issue 47
_journal_name_full 'Chemical science'
_journal_page_first 22527
_journal_page_last 22535
_journal_paper_doi 10.1039/d5sc07286g
_journal_volume 16
_journal_year 2025
_chemical_formula_sum 'C23 H21 Cu N2 O'
_chemical_formula_weight 404.96
_space_group_crystal_system monoclinic
_space_group_IT_number 14
_space_group_name_Hall '-P 2ybc'
_space_group_name_H-M_alt 'P 1 21/c 1'
_atom_sites_solution_hydrogens geom
_audit_creation_method SHELXL-2018/3
_audit_update_record
;
2025-05-23 deposited with the CCDC.	2025-10-17 downloaded from the CCDC.
;
_cell_angle_alpha 90
_cell_angle_beta 90.436(5)
_cell_angle_gamma 90
_cell_formula_units_Z 4
_cell_length_a 10.261(4)
_cell_length_b 26.202(9)
_cell_length_c 7.141(2)
_cell_measurement_reflns_used 4952
_cell_measurement_temperature 123(2)
_cell_measurement_theta_max 27.42
_cell_measurement_theta_min 2.52
_cell_volume 1919.9(11)
_computing_cell_refinement 'Bruker SAINT'
_computing_data_collection 'Bruker APEX2'
_computing_data_reduction 'Bruker SAINT'
_computing_molecular_graphics 'Bruker SHELXTL'
_computing_publication_material 'Bruker SHELXTL'
_computing_structure_refinement 'SHELXL-2018/3 (Sheldrick, 2018)'
_computing_structure_solution 'SHELXT 2018/2 (Sheldrick, 2018)'
_diffrn_ambient_temperature 123(2)
_diffrn_measured_fraction_theta_full 0.997
_diffrn_measured_fraction_theta_max 0.995
_diffrn_measurement_device_type 'Bruker APEX-II CCD'
_diffrn_measurement_method '\f and \w scans'
_diffrn_radiation_type MoK\a
_diffrn_radiation_wavelength 0.71073
_diffrn_reflns_av_R_equivalents 0.0260
_diffrn_reflns_av_unetI/netI 0.0296
_diffrn_reflns_Laue_measured_fraction_full 0.997
_diffrn_reflns_Laue_measured_fraction_max 0.995
_diffrn_reflns_limit_h_max 13
_diffrn_reflns_limit_h_min -12
_diffrn_reflns_limit_k_max 33
_diffrn_reflns_limit_k_min -30
_diffrn_reflns_limit_l_max 8
_diffrn_reflns_limit_l_min -9
_diffrn_reflns_number 11176
_diffrn_reflns_point_group_measured_fraction_full 0.997
_diffrn_reflns_point_group_measured_fraction_max 0.995
_diffrn_reflns_theta_full 25.242
_diffrn_reflns_theta_max 27.102
_diffrn_reflns_theta_min 1.554
_exptl_absorpt_coefficient_mu 1.152
_exptl_absorpt_correction_T_max 0.7456
_exptl_absorpt_correction_T_min 0.6532
_exptl_absorpt_correction_type multi-scan
_exptl_absorpt_process_details sadabs
_exptl_crystal_colour yellow
_exptl_crystal_density_diffrn 1.401
_exptl_crystal_description needle
_exptl_crystal_F_000 840
_exptl_crystal_size_max 0.420
_exptl_crystal_size_mid 0.100
_exptl_crystal_size_min 0.060
_refine_diff_density_max 0.319
_refine_diff_density_min -0.272
_refine_diff_density_rms 0.054
_refine_ls_extinction_method none
_refine_ls_goodness_of_fit_ref 1.033
_refine_ls_hydrogen_treatment constr
_refine_ls_matrix_type full
_refine_ls_number_parameters 247
_refine_ls_number_reflns 4215
_refine_ls_number_restraints 0
_refine_ls_restrained_S_all 1.033
_refine_ls_R_factor_all 0.0350
_refine_ls_R_factor_gt 0.0277
_refine_ls_shift/su_max 0.001
_refine_ls_shift/su_mean 0.000
_refine_ls_structure_factor_coef Fsqd
_refine_ls_weighting_details 'w=1/[\s^2^(Fo^2^)+(0.0346P)^2^+0.6233P] where P=(Fo^2^+2Fc^2^)/3'
_refine_ls_weighting_scheme calc
_refine_ls_wR_factor_gt 0.0692
_refine_ls_wR_factor_ref 0.0725
_reflns_Friedel_coverage 0.000
_reflns_number_gt 3551
_reflns_number_total 4215
_reflns_threshold_expression 'I > 2\s(I)'
_cod_data_source_file d5sc07286g9.cif
_cod_data_source_block Cu1
_cod_depositor_comments 'Adding full bibliography for 1576081--1576086.cif.'
_cod_original_sg_symbol_H-M 'P 21/c'
_cod_database_code 1576081
_shelx_shelxl_version_number 2018/3
_shelx_space_group_comment
; 
The symmetry employed for this shelxl refinement is uniquely defined 
by the following loop, which should always be used as a source of 
symmetry information in preference to the above space-group names. 
They are only intended as comments. 
;
_shelx_estimated_absorpt_t_min 0.643
_shelx_estimated_absorpt_t_max 0.934

loop_
_space_group_symop_operation_xyz
'x, y, z'
'-x, y+1/2, -z+1/2'
'-x, -y, -z'
'x, -y-1/2, z-1/2'

loop_
_atom_site_label
_atom_site_type_symbol
_atom_site_fract_x
_atom_site_fract_y
_atom_site_fract_z
_atom_site_U_iso_or_equiv
_atom_site_adp_type
_atom_site_occupancy
_atom_site_site_symmetry_order
_atom_site_calc_flag
_atom_site_refinement_flags_posn
_atom_site_refinement_flags_adp
_atom_site_refinement_flags_occupancy
_atom_site_disorder_assembly
_atom_site_disorder_group
O1 O 0.53149(11) 0.83692(4) 0.51940(16) 0.0214(3) Uani 1 1 d . . . . .
Cu1 Cu 0.56015(2) 0.76394(2) 0.51670(3) 0.02017(7) Uani 1 1 d . . . . .
N1 N 0.74217(13) 0.76653(5) 0.61142(19) 0.0176(3) Uani 1 1 d . . . . .
N2 N 0.39893(13) 0.67454(5) 0.4044(2) 0.0200(3) Uani 1 1 d . . . . .
C1 C 0.79709(16) 0.80934(6) 0.6595(2) 0.0192(3) Uani 1 1 d . . . . .
H1 H 0.883644 0.807162 0.707047 0.023 Uiso 1 1 calc R U . . .
C11 C 0.82083(16) 0.72155(6) 0.6253(2) 0.0177(3) Uani 1 1 d . . . . .
C12 C 0.76127(17) 0.67620(6) 0.6811(2) 0.0201(3) Uani 1 1 d . . . . .
H12 H 0.670664 0.675732 0.707445 0.024 Uiso 1 1 calc R U . . .
C13 C 0.83383(17) 0.63196(6) 0.6981(2) 0.0231(4) Uani 1 1 d . . . . .
H13 H 0.792307 0.601496 0.738194 0.028 Uiso 1 1 calc R U . . .
C14 C 0.96531(18) 0.63103(7) 0.6581(2) 0.0247(4) Uani 1 1 d . . . . .
C15 C 1.02368(17) 0.67612(7) 0.6001(2) 0.0262(4) Uani 1 1 d . . . . .
H15 H 1.113990 0.676310 0.571758 0.031 Uiso 1 1 calc R U . . .
C16 C 0.95196(17) 0.72114(7) 0.5826(2) 0.0224(4) Uani 1 1 d . . . . .
H16 H 0.993298 0.751520 0.541364 0.027 Uiso 1 1 calc R U . . .
C17 C 1.0411(2) 0.58168(7) 0.6705(3) 0.0356(5) Uani 1 1 d . . . . .
H17A H 1.028040 0.562037 0.555095 0.053 Uiso 1 1 calc R U . . .
H17B H 1.010346 0.561740 0.777544 0.053 Uiso 1 1 calc R U . . .
H17C H 1.133996 0.589256 0.686899 0.053 Uiso 1 1 calc R U . . .
C21 C 0.61412(16) 0.87081(6) 0.5799(2) 0.0187(3) Uani 1 1 d . . . . .
C22 C 0.57723(18) 0.92327(6) 0.5777(2) 0.0236(4) Uani 1 1 d . . . . .
H22 H 0.492037 0.932238 0.536367 0.028 Uiso 1 1 calc R U . . .
C23 C 0.66091(19) 0.96106(6) 0.6334(3) 0.0284(4) Uani 1 1 d . . . . .
H23 H 0.633187 0.995614 0.627438 0.034 Uiso 1 1 calc R U . . .
C24 C 0.7864(2) 0.94986(7) 0.6989(3) 0.0298(4) Uani 1 1 d . . . . .
H24 H 0.843861 0.976391 0.736954 0.036 Uiso 1 1 calc R U . . .
C25 C 0.82463(18) 0.89983(6) 0.7072(2) 0.0248(4) Uani 1 1 d . . . . .
H25 H 0.909313 0.891889 0.753343 0.030 Uiso 1 1 calc R U . . .
C26 C 0.74141(16) 0.85952(6) 0.6488(2) 0.0192(3) Uani 1 1 d . . . . .
C30 C 0.45805(16) 0.71031(6) 0.4474(2) 0.0209(3) Uani 1 1 d . . . . .
C31 C 0.34024(16) 0.62802(6) 0.3567(2) 0.0210(3) Uani 1 1 d . . . . .
C32 C 0.38069(17) 0.58454(6) 0.4548(2) 0.0239(4) Uani 1 1 d . . . . .
C33 C 0.32279(19) 0.53857(7) 0.4055(3) 0.0314(4) Uani 1 1 d . . . . .
H33 H 0.346805 0.508256 0.470063 0.038 Uiso 1 1 calc R U . . .
C34 C 0.2308(2) 0.53633(7) 0.2640(3) 0.0362(5) Uani 1 1 d . . . . .
H34 H 0.192769 0.504459 0.231484 0.043 Uiso 1 1 calc R U . . .
C35 C 0.19343(18) 0.57988(8) 0.1689(3) 0.0348(5) Uani 1 1 d . . . . .
H35 H 0.129760 0.577506 0.072043 0.042 Uiso 1 1 calc R U . . .
C36 C 0.24748(17) 0.62737(7) 0.2126(3) 0.0264(4) Uani 1 1 d . . . . .
C37 C 0.4855(2) 0.58796(7) 0.6016(3) 0.0328(4) Uani 1 1 d . . . . .
H37A H 0.496645 0.554591 0.661537 0.049 Uiso 1 1 calc R U . . .
H37B H 0.460761 0.613270 0.695888 0.049 Uiso 1 1 calc R U . . .
H37C H 0.567503 0.598259 0.543224 0.049 Uiso 1 1 calc R U . . .
C38 C 0.21184(19) 0.67494(8) 0.1084(3) 0.0363(5) Uani 1 1 d . . . . .
H38A H 0.287442 0.687056 0.038134 0.055 Uiso 1 1 calc R U . . .
H38B H 0.184815 0.701280 0.197485 0.055 Uiso 1 1 calc R U . . .
H38C H 0.139923 0.667657 0.021383 0.055 Uiso 1 1 calc R U . . .

loop_
_atom_site_aniso_label
_atom_site_aniso_U_11
_atom_site_aniso_U_22
_atom_site_aniso_U_33
_atom_site_aniso_U_23
_atom_site_aniso_U_13
_atom_site_aniso_U_12
O1 0.0219(6) 0.0173(6) 0.0249(6) -0.0006(5) -0.0001(5) 0.0003(4)
Cu1 0.01930(12) 0.01525(11) 0.02594(13) -0.00196(8) -0.00057(8) -0.00113(8)
N1 0.0205(7) 0.0157(6) 0.0167(7) -0.0001(5) 0.0009(5) 0.0002(5)
N2 0.0189(7) 0.0185(7) 0.0227(7) -0.0011(6) 0.0004(6) 0.0019(6)
C1 0.0220(8) 0.0205(8) 0.0152(8) 0.0001(6) -0.0009(6) -0.0010(6)
C11 0.0220(8) 0.0179(7) 0.0133(8) -0.0014(6) -0.0022(6) 0.0015(6)
C12 0.0221(8) 0.0199(8) 0.0183(8) -0.0005(6) 0.0031(6) 0.0018(6)
C13 0.0309(9) 0.0187(8) 0.0198(9) 0.0009(7) 0.0015(7) 0.0021(7)
C14 0.0303(9) 0.0257(9) 0.0180(9) -0.0021(7) -0.0020(7) 0.0084(7)
C15 0.0202(9) 0.0332(9) 0.0251(9) -0.0040(8) 0.0010(7) 0.0054(7)
C16 0.0233(9) 0.0236(8) 0.0203(9) -0.0012(7) -0.0001(7) -0.0016(7)
C17 0.0381(11) 0.0340(10) 0.0347(11) -0.0006(9) -0.0014(9) 0.0168(9)
C21 0.0258(9) 0.0159(7) 0.0146(8) -0.0006(6) 0.0036(6) -0.0013(6)
C22 0.0312(10) 0.0192(8) 0.0204(9) 0.0010(7) 0.0039(7) 0.0036(7)
C23 0.0438(11) 0.0146(8) 0.0267(10) -0.0002(7) 0.0043(8) 0.0014(7)
C24 0.0420(11) 0.0187(8) 0.0288(10) -0.0037(7) -0.0007(8) -0.0087(8)
C25 0.0306(9) 0.0229(8) 0.0209(9) -0.0025(7) -0.0026(7) -0.0049(7)
C26 0.0255(9) 0.0172(7) 0.0149(8) -0.0006(6) 0.0011(6) -0.0018(6)
C30 0.0197(8) 0.0185(8) 0.0244(9) 0.0001(7) -0.0006(7) 0.0042(7)
C31 0.0187(8) 0.0193(8) 0.0249(9) -0.0054(7) 0.0042(7) -0.0018(6)
C32 0.0259(9) 0.0206(8) 0.0253(9) -0.0014(7) 0.0074(7) 0.0000(7)
C33 0.0369(10) 0.0205(9) 0.0369(11) -0.0023(8) 0.0124(8) -0.0020(8)
C34 0.0363(11) 0.0277(10) 0.0446(12) -0.0150(9) 0.0127(9) -0.0130(8)
C35 0.0250(10) 0.0440(11) 0.0354(11) -0.0144(9) -0.0004(8) -0.0085(8)
C36 0.0189(8) 0.0303(9) 0.0299(10) -0.0056(8) 0.0015(7) -0.0005(7)
C37 0.0421(12) 0.0263(9) 0.0299(10) 0.0036(8) -0.0034(8) 0.0039(8)
C38 0.0283(10) 0.0403(11) 0.0403(12) 0.0009(9) -0.0115(9) 0.0049(8)

loop_
_atom_type_symbol
_atom_type_description
_atom_type_scat_dispersion_real
_atom_type_scat_dispersion_imag
_atom_type_scat_source
C C 0.0033 0.0016 'International Tables Vol C Tables 4.2.6.8 and 6.1.1.4'
H H 0.0000 0.0000 'International Tables Vol C Tables 4.2.6.8 and 6.1.1.4'
N N 0.0061 0.0033 'International Tables Vol C Tables 4.2.6.8 and 6.1.1.4'
O O 0.0106 0.0060 'International Tables Vol C Tables 4.2.6.8 and 6.1.1.4'
Cu Cu 0.3201 1.2651 'International Tables Vol C Tables 4.2.6.8 and 6.1.1.4'

loop_
_geom_angle_atom_site_label_1
_geom_angle_atom_site_label_2
_geom_angle_atom_site_label_3
_geom_angle
_geom_angle_site_symmetry_1
_geom_angle_site_symmetry_3
_geom_angle_publ_flag
C21 O1 Cu1 125.45(11) . . ?
C30 Cu1 O1 132.76(6) . . ?
C30 Cu1 N1 131.17(6) . . ?
O1 Cu1 N1 96.07(5) . . ?
C1 N1 C11 116.67(14) . . ?
C1 N1 Cu1 121.66(11) . . ?
C11 N1 Cu1 121.65(10) . . ?
C30 N2 C31 173.46(16) . . ?
N1 C1 C26 127.19(15) . . ?
C16 C11 C12 119.05(15) . . ?
C16 C11 N1 122.72(15) . . ?
C12 C11 N1 118.22(15) . . ?
C13 C12 C11 120.14(16) . . ?
C14 C13 C12 121.52(16) . . ?
C13 C14 C15 118.07(15) . . ?
C13 C14 C17 120.40(17) . . ?
C15 C14 C17 121.49(17) . . ?
C14 C15 C16 121.15(17) . . ?
C11 C16 C15 120.04(16) . . ?
O1 C21 C26 124.57(14) . . ?
O1 C21 C22 118.87(15) . . ?
C26 C21 C22 116.56(15) . . ?
C23 C22 C21 121.91(17) . . ?
C22 C23 C24 121.34(16) . . ?
C25 C24 C23 118.58(16) . . ?
C24 C25 C26 121.88(17) . . ?
C25 C26 C21 119.70(15) . . ?
C25 C26 C1 115.32(15) . . ?
C21 C26 C1 124.95(14) . . ?
N2 C30 Cu1 176.32(14) . . ?
C36 C31 C32 123.86(16) . . ?
C36 C31 N2 118.64(15) . . ?
C32 C31 N2 117.49(15) . . ?
C33 C32 C31 117.06(17) . . ?
C33 C32 C37 122.22(16) . . ?
C31 C32 C37 120.68(15) . . ?
C34 C33 C32 120.83(18) . . ?
C33 C34 C35 120.76(17) . . ?
C34 C35 C36 121.20(18) . . ?
C31 C36 C35 116.29(17) . . ?
C31 C36 C38 121.26(16) . . ?
C35 C36 C38 122.42(17) . . ?

loop_
_geom_bond_atom_site_label_1
_geom_bond_atom_site_label_2
_geom_bond_distance
_geom_bond_site_symmetry_2
_geom_bond_publ_flag
O1 C21 1.299(2) . ?
O1 Cu1 1.9347(13) . ?
Cu1 C30 1.8190(17) . ?
Cu1 N1 1.9827(15) . ?
N1 C1 1.300(2) . ?
N1 C11 1.431(2) . ?
N2 C30 1.157(2) . ?
N2 C31 1.400(2) . ?
C1 C26 1.435(2) . ?
C11 C16 1.382(2) . ?
C11 C12 1.396(2) . ?
C12 C13 1.383(2) . ?
C13 C14 1.381(3) . ?
C14 C15 1.389(3) . ?
C14 C17 1.511(2) . ?
C15 C16 1.395(2) . ?
C21 C26 1.423(2) . ?
C21 C22 1.426(2) . ?
C22 C23 1.368(3) . ?
C23 C24 1.397(3) . ?
C24 C25 1.370(2) . ?
C25 C26 1.419(2) . ?
C31 C36 1.396(2) . ?
C31 C32 1.399(2) . ?
C32 C33 1.387(2) . ?
C32 C37 1.498(3) . ?
C33 C34 1.379(3) . ?
C34 C35 1.381(3) . ?
C35 C36 1.397(3) . ?
C36 C38 1.496(3) . ?
